data_4079086
loop_
_publ_author_name
'Aliende, Cristina'
'P\'erez-Manrique, Mercedes'
'Jal\'on, F\'elix A.'
'Manzano, Blanca R.'
'Rodr\?\'iguez, Ana M.'
'Espino, Gustavo'

_publ_section_title
;
 Arene Ruthenium Complexes as Versatile Catalysts in Water in both
 Transfer Hydrogenation of Ketones and Oxidation of Alcohols. Selective
 Deuterium Labeling ofrac-1-Phenylethanol
;
_journal_issue 17
_journal_name_full Organometallics
_journal_page_first 6106
_journal_paper_doi 10.1021/om3004702
_journal_volume 31
_journal_year 2012
_chemical_formula_moiety 'C22 H26 Cl N2 O2 Ru, F6 P'
_chemical_formula_sum 'C22 H26 Cl F6 N2 O2 P Ru'
_chemical_formula_weight 631.94
_chemical_name_systematic
;
 ?
;
_space_group_IT_number 2
_symmetry_cell_setting triclinic
_symmetry_space_group_name_Hall '-P 1'
_symmetry_space_group_name_H-M 'P -1'
_atom_sites_solution_hydrogens geom
_atom_sites_solution_primary direct
_atom_sites_solution_secondary difmap
_audit_creation_method SHELXL-97
_cell_angle_alpha 102.336(3)
_cell_angle_beta 90.605(3)
_cell_angle_gamma 109.219(3)
_cell_formula_units_Z 2
_cell_length_a 8.4049(17)
_cell_length_b 10.630(2)
_cell_length_c 14.887(3)
_cell_measurement_reflns_used 4124
_cell_measurement_temperature 100(2)
_cell_measurement_theta_max 23.526
_cell_measurement_theta_min 2.230
_cell_volume 1222.2(4)
_computing_structure_refinement 'SHELXL-97 (Sheldrick, 1997)'
_diffrn_ambient_temperature 100(2)
_diffrn_measured_fraction_theta_full 0.996
_diffrn_measured_fraction_theta_max 0.996
_diffrn_measurement_device_type 'CCD area detector'
_diffrn_measurement_method 'omega and phi scans'
_diffrn_radiation_monochromator graphite
_diffrn_radiation_source 'fine-focus sealed tube'
_diffrn_radiation_type MoK\a
_diffrn_radiation_wavelength 0.71073
_diffrn_reflns_av_R_equivalents 0.0373
_diffrn_reflns_av_sigmaI/netI 0.0462
_diffrn_reflns_limit_h_max 9
_diffrn_reflns_limit_h_min -9
_diffrn_reflns_limit_k_max 12
_diffrn_reflns_limit_k_min -12
_diffrn_reflns_limit_l_max 17
_diffrn_reflns_limit_l_min -17
_diffrn_reflns_number 12047
_diffrn_reflns_theta_full 25.00
_diffrn_reflns_theta_max 25.00
_diffrn_reflns_theta_min 1.41
_exptl_absorpt_coefficient_mu 0.885
_exptl_absorpt_correction_T_max 0.9167
_exptl_absorpt_correction_T_min 0.8428
_exptl_absorpt_correction_type multi-scan
_exptl_absorpt_process_details SADABS
_exptl_crystal_colour yellow
_exptl_crystal_density_diffrn 1.717
_exptl_crystal_density_method 'not measured'
_exptl_crystal_description prism
_exptl_crystal_F_000 636
_exptl_crystal_size_max 0.20
_exptl_crystal_size_mid 0.10
_exptl_crystal_size_min 0.10
_refine_diff_density_max 0.621
_refine_diff_density_min -0.427
_refine_diff_density_rms 0.073
_refine_ls_extinction_method none
_refine_ls_goodness_of_fit_ref 1.068
_refine_ls_hydrogen_treatment constr
_refine_ls_matrix_type full
_refine_ls_number_parameters 321
_refine_ls_number_reflns 4280
_refine_ls_number_restraints 0
_refine_ls_restrained_S_all 1.068
_refine_ls_R_factor_all 0.0483
_refine_ls_R_factor_gt 0.0395
_refine_ls_shift/su_max 0.001
_refine_ls_shift/su_mean 0.000
_refine_ls_structure_factor_coef Fsqd
_refine_ls_weighting_details 'calc w=1/[\s^2^(Fo^2^)+(0.0466P)^2^+0.0000P] where P=(Fo^2^+2Fc^2^)/3'
_refine_ls_weighting_scheme calc
_refine_ls_wR_factor_gt 0.0931
_refine_ls_wR_factor_ref 0.0958
_reflns_number_gt 3568
_reflns_number_total 4280
_reflns_threshold_expression >2sigma(I)
_cod_data_source_file om3004702_si_001.cif
_cod_data_source_block 2PF6
_cod_original_sg_symbol_H-M P-1
_cod_database_code 4079086

loop_
_symmetry_equiv_pos_as_xyz
'x, y, z'
'-x, -y, -z'

loop_
_atom_site_label
_atom_site_type_symbol
_atom_site_fract_x
_atom_site_fract_y
_atom_site_fract_z
_atom_site_U_iso_or_equiv
_atom_site_adp_type
_atom_site_occupancy
_atom_site_symmetry_multiplicity
_atom_site_calc_flag
_atom_site_refinement_flags
_atom_site_disorder_assembly
_atom_site_disorder_group
Ru1 Ru 0.57909(4) 0.79144(3) 0.73287(2) 0.04134(13) Uani 1 1 d . A .
P1 P 0.14675(16) 0.22004(12) 0.66387(8) 0.0642(3) Uani 1 1 d . . .
Cl1 Cl 0.74528(14) 0.83643(11) 0.87498(7) 0.0595(3) Uani 1 1 d . . .
N1 N 0.5589(4) 0.9827(3) 0.78699(19) 0.0402(7) Uani 1 1 d . . .
N2 N 0.3771(4) 0.7496(3) 0.8154(2) 0.0417(7) Uani 1 1 d . . .
O1 O 0.5210(4) 1.3496(2) 0.92194(19) 0.0563(7) Uani 1 1 d . . .
O2 O 0.0261(3) 0.6845(3) 1.00597(18) 0.0562(7) Uani 1 1 d . . .
C1 C 0.6601(5) 1.1003(4) 0.7694(3) 0.0471(10) Uani 1 1 d . . .
H1 H 0.7398 1.0960 0.7270 0.057 Uiso 1 1 calc R . .
C2 C 0.6527(5) 1.2255(4) 0.8100(3) 0.0463(10) Uani 1 1 d . . .
H2 H 0.7228 1.3040 0.7939 0.056 Uiso 1 1 calc R . .
C3 C 0.5401(5) 1.2342(4) 0.8752(2) 0.0417(9) Uani 1 1 d . . .
C4 C 0.4368(4) 1.1130(3) 0.8964(2) 0.0407(9) Uani 1 1 d . . .
H4 H 0.3602 1.1156 0.9408 0.049 Uiso 1 1 calc R . .
C5 C 0.4492(4) 0.9910(3) 0.8514(2) 0.0368(8) Uani 1 1 d . . .
C6 C 0.3457(4) 0.8571(3) 0.8681(2) 0.0382(8) Uani 1 1 d . . .
C7 C 0.2296(4) 0.8430(4) 0.9328(2) 0.0399(9) Uani 1 1 d . . .
H7 H 0.2109 0.9194 0.9682 0.048 Uiso 1 1 calc R . .
C8 C 0.1405(4) 0.7131(4) 0.9445(2) 0.0429(9) Uani 1 1 d . . .
C9 C 0.1727(5) 0.6032(4) 0.8902(3) 0.0515(10) Uani 1 1 d . . .
H9 H 0.1151 0.5149 0.8966 0.062 Uiso 1 1 calc R . .
C10 C 0.2883(5) 0.6242(4) 0.8276(3) 0.0530(10) Uani 1 1 d . . .
H10 H 0.3075 0.5487 0.7913 0.064 Uiso 1 1 calc R . .
C11 C 0.6222(6) 1.4750(4) 0.9008(3) 0.0671(13) Uani 1 1 d . . .
H11A H 0.7397 1.4880 0.9127 0.101 Uiso 1 1 calc R . .
H11B H 0.5961 1.5497 0.9385 0.101 Uiso 1 1 calc R . .
H11C H 0.5989 1.4715 0.8369 0.101 Uiso 1 1 calc R . .
C12 C -0.0200(5) 0.7938(4) 1.0602(3) 0.0569(11) Uani 1 1 d . . .
H12A H 0.0776 0.8596 1.0979 0.085 Uiso 1 1 calc R . .
H12B H -0.1057 0.7577 1.0990 0.085 Uiso 1 1 calc R . .
H12C H -0.0628 0.8372 1.0201 0.085 Uiso 1 1 calc R . .
C13 C 0.4858(6) 0.7536(5) 0.5879(3) 0.0610(12) Uani 1 1 d . . .
C14 C 0.6576(6) 0.8371(4) 0.6017(3) 0.0613(12) Uani 1 1 d . A .
H14 H 0.6891 0.9206 0.5847 0.074 Uiso 1 1 calc R . .
C15 C 0.7814(6) 0.7996(5) 0.6396(3) 0.0617(12) Uani 1 1 d . . .
H15 H 0.8933 0.8579 0.6479 0.074 Uiso 1 1 calc R A .
C16 C 0.7390(6) 0.6746(5) 0.6655(3) 0.0608(12) Uani 1 1 d . A .
C17 C 0.5712(6) 0.5902(4) 0.6527(3) 0.0600(12) Uani 1 1 d . . .
H17 H 0.5414 0.5057 0.6683 0.072 Uiso 1 1 calc R A .
C18 C 0.4462(6) 0.6299(5) 0.6169(3) 0.0606(12) Uani 1 1 d . A .
H18 H 0.3339 0.5734 0.6121 0.073 Uiso 1 1 calc R . .
C19 C 0.8748(7) 0.6377(6) 0.7096(4) 0.1001(19) Uani 1 1 d . . .
H19A H 0.9117 0.5771 0.6639 0.150 Uiso 1 1 calc R A .
H19B H 0.8302 0.5931 0.7581 0.150 Uiso 1 1 calc R . .
H19C H 0.9688 0.7193 0.7347 0.150 Uiso 1 1 calc R . .
C20 C 0.3548(8) 0.7965(8) 0.5457(4) 0.108(2) Uani 1 1 d . A 1
H20 H 0.4196 0.8922 0.5466 0.130 Uiso 1 1 calc R A 1
C21 C 0.3296(9) 0.7329(9) 0.4422(4) 0.158(4) Uani 1 1 d . A 1
H21A H 0.2693 0.6363 0.4317 0.238 Uiso 1 1 calc R A 1
H21B H 0.4378 0.7477 0.4177 0.238 Uiso 1 1 calc R A 1
H21C H 0.2658 0.7745 0.4120 0.238 Uiso 1 1 calc R A 1
C22 C 0.2303(11) 0.8093(12) 0.5870(5) 0.224(6) Uani 1 1 d . A 1
H22A H 0.1402 0.7226 0.5747 0.336 Uiso 1 1 calc R A 1
H22B H 0.1930 0.8750 0.5658 0.336 Uiso 1 1 calc R A 1
H22C H 0.2621 0.8403 0.6522 0.336 Uiso 1 1 calc R A 1
F1 F 0.2415(5) 0.1436(4) 0.5993(3) 0.1560(17) Uani 1 1 d . B 1
F2 F 0.0466(4) 0.2962(4) 0.7297(3) 0.1317(14) Uani 1 1 d . B 1
F3 F 0.1708(5) 0.3268(4) 0.6045(3) 0.1468(16) Uani 1 1 d . B 1
F4 F 0.3107(4) 0.3154(3) 0.7260(3) 0.1223(13) Uani 1 1 d . B 1
F5 F 0.1186(5) 0.1139(3) 0.7251(2) 0.1220(13) Uani 1 1 d . B 1
F6 F -0.0231(4) 0.1275(4) 0.6061(3) 0.1344(14) Uani 1 1 d . B 1

loop_
_atom_site_aniso_label
_atom_site_aniso_U_11
_atom_site_aniso_U_22
_atom_site_aniso_U_33
_atom_site_aniso_U_23
_atom_site_aniso_U_13
_atom_site_aniso_U_12
Ru1 0.0447(2) 0.0380(2) 0.0378(2) 0.00666(13) 0.01257(14) 0.01054(14)
P1 0.0616(8) 0.0568(7) 0.0570(7) 0.0076(6) 0.0109(6) 0.0006(6)
Cl1 0.0650(7) 0.0660(7) 0.0481(6) 0.0095(5) 0.0019(5) 0.0253(6)
N1 0.0419(18) 0.0390(17) 0.0373(17) 0.0101(14) 0.0095(14) 0.0095(14)
N2 0.0463(19) 0.0363(17) 0.0401(18) 0.0088(14) 0.0135(14) 0.0107(15)
O1 0.0699(19) 0.0342(15) 0.0630(18) 0.0099(13) 0.0199(15) 0.0156(14)
O2 0.0557(17) 0.0510(16) 0.0559(17) 0.0172(14) 0.0237(14) 0.0068(14)
C1 0.049(2) 0.045(2) 0.046(2) 0.0149(19) 0.0178(19) 0.0116(19)
C2 0.049(2) 0.037(2) 0.047(2) 0.0135(18) 0.0125(19) 0.0054(18)
C3 0.048(2) 0.036(2) 0.039(2) 0.0081(17) 0.0034(18) 0.0118(18)
C4 0.043(2) 0.040(2) 0.039(2) 0.0091(17) 0.0122(17) 0.0130(17)
C5 0.037(2) 0.036(2) 0.0328(19) 0.0069(16) 0.0042(16) 0.0066(16)
C6 0.036(2) 0.037(2) 0.039(2) 0.0109(16) 0.0051(16) 0.0069(16)
C7 0.040(2) 0.038(2) 0.039(2) 0.0082(17) 0.0099(17) 0.0090(17)
C8 0.036(2) 0.046(2) 0.041(2) 0.0118(18) 0.0068(17) 0.0044(18)
C9 0.054(3) 0.037(2) 0.057(3) 0.0143(19) 0.013(2) 0.0036(19)
C10 0.060(3) 0.042(2) 0.053(3) 0.0106(19) 0.015(2) 0.011(2)
C11 0.080(3) 0.035(2) 0.080(3) 0.013(2) 0.023(3) 0.010(2)
C12 0.054(3) 0.067(3) 0.047(2) 0.015(2) 0.019(2) 0.016(2)
C13 0.074(3) 0.077(3) 0.033(2) -0.002(2) 0.002(2) 0.037(3)
C14 0.090(4) 0.050(3) 0.036(2) 0.0072(19) 0.024(2) 0.015(3)
C15 0.056(3) 0.070(3) 0.050(3) 0.000(2) 0.024(2) 0.019(2)
C16 0.070(3) 0.058(3) 0.055(3) 0.006(2) 0.023(2) 0.026(3)
C17 0.080(3) 0.047(2) 0.050(3) 0.003(2) 0.024(2) 0.021(2)
C18 0.056(3) 0.060(3) 0.045(3) -0.010(2) 0.011(2) 0.007(2)
C19 0.095(4) 0.131(5) 0.103(4) 0.021(4) 0.025(3) 0.079(4)
C20 0.106(5) 0.187(7) 0.053(3) 0.008(4) 0.010(3) 0.090(5)
C21 0.165(7) 0.276(11) 0.071(4) -0.002(5) -0.014(4) 0.151(8)
C22 0.217(10) 0.460(18) 0.103(6) 0.052(8) 0.030(6) 0.266(12)
F1 0.173(4) 0.151(3) 0.141(3) 0.009(3) 0.083(3) 0.065(3)
F2 0.122(3) 0.122(3) 0.151(4) 0.007(3) 0.046(3) 0.055(2)
F3 0.155(3) 0.120(3) 0.145(3) 0.085(3) -0.002(3) -0.013(2)
F4 0.091(2) 0.087(2) 0.154(3) 0.002(2) -0.042(2) 0.0036(18)
F5 0.182(4) 0.078(2) 0.091(2) 0.0307(18) 0.016(2) 0.017(2)
F6 0.112(3) 0.105(3) 0.138(3) 0.013(2) -0.040(2) -0.015(2)

loop_
_atom_type_symbol
_atom_type_description
_atom_type_scat_dispersion_real
_atom_type_scat_dispersion_imag
_atom_type_scat_source
C C 0.0033 0.0016 'International Tables Vol C Tables 4.2.6.8 and 6.1.1.4'
H H 0.0000 0.0000 'International Tables Vol C Tables 4.2.6.8 and 6.1.1.4'
N N 0.0061 0.0033 'International Tables Vol C Tables 4.2.6.8 and 6.1.1.4'
O O 0.0106 0.0060 'International Tables Vol C Tables 4.2.6.8 and 6.1.1.4'
F F 0.0171 0.0103 'International Tables Vol C Tables 4.2.6.8 and 6.1.1.4'
P P 0.1023 0.0942 'International Tables Vol C Tables 4.2.6.8 and 6.1.1.4'
Cl Cl 0.1484 0.1585 'International Tables Vol C Tables 4.2.6.8 and 6.1.1.4'
Ru Ru -1.2594 0.8363 'International Tables Vol C Tables 4.2.6.8 and 6.1.1.4'

loop_
_geom_angle_atom_site_label_1
_geom_angle_atom_site_label_2
_geom_angle_atom_site_label_3
_geom_angle
N1 Ru1 N2 76.13(11)
N1 Ru1 C18 131.95(16)
N2 Ru1 C18 94.01(14)
N1 Ru1 C14 94.55(14)
N2 Ru1 C14 145.21(17)
C18 Ru1 C14 67.20(16)
N1 Ru1 C17 168.98(15)
N2 Ru1 C17 104.88(14)
C18 Ru1 C17 37.42(16)
C14 Ru1 C17 78.34(16)
N1 Ru1 C13 101.49(14)
N2 Ru1 C13 110.53(15)
C18 Ru1 C13 37.85(17)
C14 Ru1 C13 37.67(16)
C17 Ru1 C13 67.74(17)
N1 Ru1 C15 113.04(15)
N2 Ru1 C15 170.79(14)
C18 Ru1 C15 79.25(16)
C14 Ru1 C15 36.94(16)
C17 Ru1 C15 65.97(16)
C13 Ru1 C15 67.78(17)
N1 Ru1 C16 147.13(16)
N2 Ru1 C16 134.57(15)
C18 Ru1 C16 67.16(17)
C14 Ru1 C16 66.56(17)
C17 Ru1 C16 36.53(16)
C13 Ru1 C16 80.20(16)
C15 Ru1 C16 36.81(16)
N1 Ru1 Cl1 83.99(8)
N2 Ru1 Cl1 83.32(9)
C18 Ru1 Cl1 142.36(14)
C14 Ru1 Cl1 129.64(14)
C17 Ru1 Cl1 107.03(13)
C13 Ru1 Cl1 165.91(12)
C15 Ru1 Cl1 98.14(13)
C16 Ru1 Cl1 88.18(13)
F1 P1 F3 91.6(3)
F1 P1 F5 90.0(2)
F3 P1 F5 178.4(2)
F1 P1 F6 89.9(2)
F3 P1 F6 90.8(2)
F5 P1 F6 88.8(2)
F1 P1 F4 93.3(2)
F3 P1 F4 89.8(2)
F5 P1 F4 90.5(2)
F6 P1 F4 176.7(2)
F1 P1 F2 179.0(2)
F3 P1 F2 88.8(2)
F5 P1 F2 89.6(2)
F6 P1 F2 89.2(2)
F4 P1 F2 87.6(2)
C1 N1 C5 117.5(3)
C1 N1 Ru1 124.4(2)
C5 N1 Ru1 117.8(2)
C6 N2 C10 117.3(3)
C6 N2 Ru1 117.4(2)
C10 N2 Ru1 124.8(3)
C3 O1 C11 117.6(3)
C8 O2 C12 118.8(3)
N1 C1 C2 123.7(3)
C1 C2 C3 118.9(3)
O1 C3 C2 125.6(3)
O1 C3 C4 116.2(3)
C2 C3 C4 118.2(3)
C5 C4 C3 119.5(3)
N1 C5 C4 122.2(3)
N1 C5 C6 113.9(3)
C4 C5 C6 123.9(3)
N2 C6 C7 122.6(3)
N2 C6 C5 114.1(3)
C7 C6 C5 123.3(3)
C6 C7 C8 119.0(3)
O2 C8 C9 116.4(3)
O2 C8 C7 125.3(3)
C9 C8 C7 118.2(3)
C10 C9 C8 119.8(4)
N2 C10 C9 123.1(4)
C18 C13 C14 115.8(4)
C18 C13 C20 122.8(5)
C14 C13 C20 121.3(5)
C18 C13 Ru1 69.1(2)
C14 C13 Ru1 70.1(2)
C20 C13 Ru1 130.3(3)
C15 C14 C13 122.6(4)
C15 C14 Ru1 72.7(2)
C13 C14 Ru1 72.2(2)
C14 C15 C16 120.3(4)
C14 C15 Ru1 70.4(2)
C16 C15 Ru1 72.6(2)
C17 C16 C15 118.5(4)
C17 C16 C19 121.9(5)
C15 C16 C19 119.5(5)
C17 C16 Ru1 70.6(2)
C15 C16 Ru1 70.6(2)
C19 C16 Ru1 128.7(3)
C16 C17 C18 121.0(4)
C16 C17 Ru1 72.9(2)
C18 C17 Ru1 69.4(2)
C17 C18 C13 121.7(4)
C17 C18 Ru1 73.2(2)
C13 C18 Ru1 73.0(2)
C22 C20 C13 122.0(6)
C22 C20 C21 118.9(6)
C13 C20 C21 108.3(5)

loop_
_geom_bond_atom_site_label_1
_geom_bond_atom_site_label_2
_geom_bond_distance
Ru1 N1 2.084(3)
Ru1 N2 2.091(3)
Ru1 C18 2.146(4)
Ru1 C14 2.169(4)
Ru1 C17 2.195(4)
Ru1 C13 2.196(4)
Ru1 C15 2.198(4)
Ru1 C16 2.225(4)
Ru1 Cl1 2.3919(11)
P1 F1 1.525(4)
P1 F3 1.547(3)
P1 F5 1.559(3)
P1 F6 1.560(3)
P1 F4 1.561(3)
P1 F2 1.566(3)
N1 C1 1.341(5)
N1 C5 1.347(4)
N2 C6 1.346(4)
N2 C10 1.348(5)
O1 C3 1.335(4)
O1 C11 1.428(4)
O2 C8 1.342(4)
O2 C12 1.433(4)
C1 C2 1.362(5)
C2 C3 1.373(5)
C3 C4 1.398(5)
C4 C5 1.364(5)
C5 C6 1.478(5)
C6 C7 1.374(5)
C7 C8 1.386(5)
C8 C9 1.379(5)
C9 C10 1.351(5)
C13 C18 1.409(6)
C13 C14 1.410(6)
C13 C20 1.501(7)
C14 C15 1.384(6)
C15 C16 1.397(6)
C16 C17 1.385(6)
C16 C19 1.509(7)
C17 C18 1.393(6)
C20 C22 1.250(8)
C20 C21 1.527(7)
